data_7017948
loop_
_publ_author_name
'Okrut, Alexander'
'Gazit, Oz'
'Silva, Namal de'
'Nichiporuk, Rita'
'Solovyov, Andrew'
'Katz, Alexander'

_publ_section_title
;
 Stabilization of coordinatively unsaturated Ir(4) clusters with bulky
 ligands: a comparative study of chemical and mechanical effects.
;
_journal_issue 7
_journal_name_full 'Dalton transactions (Cambridge, England : 2003)'
_journal_page_first 2091
_journal_page_last 2099
_journal_paper_doi 10.1039/c1dt11734c
_journal_volume 41
_journal_year 2012
_chemical_formula_sum 'C77 H85 Ir4 O15 P'
_chemical_formula_weight 2050.22
_chemical_name_common AO-097
_chemical_name_systematic
;
katz19
;
_space_group.centring_type P

_space_group_IT_number 2
_space_group.IT_number 2

_symmetry_cell_setting triclinic
_symmetry_space_group_name_Hall '-P 1'
_symmetry_space_group_name_H-M 'P -1'
_atom_sites_solution_hydrogens geom
_atom_sites_solution_primary direct
_atom_sites_solution_secondary difmap
_audit_creation_method SHELXL-97
_cell_angle_alpha 74.746(2)
_cell_angle_beta 69.633(2)
_cell_angle_gamma 80.528(2)
_cell_formula_units_Z 2
_cell_length_a 14.9110(7)
_cell_length_b 15.6376(7)
_cell_length_c 17.6075(8)
_cell_measurement_reflns_used 9547
_cell_measurement_temperature 100(2)
_cell_measurement_theta_max 25.34
_cell_measurement_theta_min 2.48
_cell_volume 3701.2(3)
_computing_cell_refinement 'Bruker SAINT'
_computing_data_collection 'Bruker APEX2'
_computing_data_reduction 'Bruker SAINT'
_computing_molecular_graphics ORTEP-32
_computing_publication_material WinGX
_computing_structure_refinement SHELXL-97
_computing_structure_solution SIR-2008
_diffrn_ambient_temperature 100(2)
_diffrn_detector_area_resol_mean 8.366
_diffrn_measured_fraction_theta_full 0.998
_diffrn_measured_fraction_theta_max 0.997
_diffrn_measurement_device_type 'Bruker APEX-II CCD'
_diffrn_measurement_method 'phi and omega scans'
_diffrn_radiation_monochromator 'QUAZAR multilayer mirrors'
_diffrn_radiation_source 'microfocus sealed tube'
_diffrn_radiation_type MoK\a
_diffrn_radiation_wavelength 0.71073
_diffrn_reflns_av_R_equivalents 0.0319
_diffrn_reflns_av_sigmaI/netI 0.0144
_diffrn_reflns_limit_h_max 17
_diffrn_reflns_limit_h_min -17
_diffrn_reflns_limit_k_max 18
_diffrn_reflns_limit_k_min -18
_diffrn_reflns_limit_l_max 21
_diffrn_reflns_limit_l_min -21
_diffrn_reflns_number 183671
_diffrn_reflns_theta_full 25.00
_diffrn_reflns_theta_max 25.39
_diffrn_reflns_theta_min 1.60
_exptl_absorpt_coefficient_mu 7.254
_exptl_absorpt_correction_T_max 0.5946
_exptl_absorpt_correction_T_min 0.4765
_exptl_absorpt_correction_type multi-scan
_exptl_absorpt_process_details SADABS
_exptl_crystal_colour yellow
_exptl_crystal_density_diffrn 1.840
_exptl_crystal_density_method 'not measured'
_exptl_crystal_description prism
_exptl_crystal_F_000 1980
_exptl_crystal_size_max 0.12
_exptl_crystal_size_mid 0.10
_exptl_crystal_size_min 0.08
_refine_diff_density_max 1.831
_refine_diff_density_min -1.698
_refine_diff_density_rms 0.091
_refine_ls_extinction_method none
_refine_ls_goodness_of_fit_ref 1.080
_refine_ls_hydrogen_treatment constr
_refine_ls_matrix_type full
_refine_ls_number_parameters 888
_refine_ls_number_reflns 13544
_refine_ls_number_restraints 0
_refine_ls_restrained_S_all 1.080
_refine_ls_R_factor_all 0.0187
_refine_ls_R_factor_gt 0.0165
_refine_ls_shift/su_max 0.002
_refine_ls_shift/su_mean 0.000
_refine_ls_structure_factor_coef Fsqd
_refine_ls_weighting_details 'calc w=1/[\s^2^(Fo^2^)+(0.0163P)^2^+8.0992P] where P=(Fo^2^+2Fc^2^)/3'
_refine_ls_weighting_scheme calc
_refine_ls_wR_factor_gt 0.0396
_refine_ls_wR_factor_ref 0.0411
_reflns_number_gt 12731
_reflns_number_total 13544
_reflns_threshold_expression >2sigma(I)
_cod_data_source_file c1dt11734c.txt
_cod_data_source_block katz19
_cod_depositor_comments
;
The following automatic conversions were performed:

'_symmetry_cell_setting' value 'Triclinic' changed to 'triclinic'
according to /home/saulius/struct/CIF-dictionaries/cif_core.dic
dictionary named 'cif_core.dic' version 2.4.1 from 2010-06-29.

Automatic conversion script
Id: cif_fix_values 1715 2011-07-08 13:25:40Z adriana 

The following automatic conversions were performed:

'_space_group.centring_type' value 'primitive' was replaced with the
value 'P' as specified in the replacement file
'/home/antanas/src/cod-tools/trunk/data/replacement-values/replacement_values.lst'.

Automatic conversion script
Id: cif_fix_values 5642 2017-10-24 12:04:52Z antanas 
;
_cod_original_sg_symbol_H-M P-1
_cod_database_code 7017948

loop_
_symmetry_equiv_pos_as_xyz
'x, y, z'
'-x, -y, -z'

loop_
_atom_site_label
_atom_site_type_symbol
_atom_site_fract_x
_atom_site_fract_y
_atom_site_fract_z
_atom_site_U_iso_or_equiv
_atom_site_adp_type
_atom_site_occupancy
_atom_site_symmetry_multiplicity
_atom_site_calc_flag
_atom_site_refinement_flags
C1 C 0.0194(2) 0.4697(2) 0.20394(19) 0.0185(6) Uani 1 1 d .
C2 C -0.0095(2) 0.5080(2) 0.36703(19) 0.0185(6) Uani 1 1 d .
C3 C -0.0798(2) 0.3402(2) 0.36420(19) 0.0179(6) Uani 1 1 d .
C4 C 0.3544(2) 0.41030(19) 0.25075(18) 0.0174(6) Uani 1 1 d .
C5 C 0.2084(2) 0.5545(2) 0.24237(19) 0.0199(7) Uani 1 1 d .
C6 C 0.2195(2) 0.3976(2) 0.16483(19) 0.0168(6) Uani 1 1 d .
C7 C 0.0838(2) 0.2402(2) 0.20738(19) 0.0193(6) Uani 1 1 d .
C8 C 0.2736(2) 0.2086(2) 0.21028(19) 0.0194(7) Uani 1 1 d .
C9 C 0.1754(2) 0.42393(19) 0.40532(18) 0.0152(6) Uani 1 1 d .
C10 C 0.0932(2) 0.2039(2) 0.37578(18) 0.0162(6) Uani 1 1 d .
C11 C 0.0222(2) 0.29773(19) 0.50930(18) 0.0161(6) Uani 1 1 d .
C12 C 0.3591(2) 0.21334(19) 0.41148(17) 0.0145(6) Uani 1 1 d .
C13 C 0.4297(2) 0.25745(19) 0.41668(18) 0.0171(6) Uani 1 1 d .
H13 H 0.4142 0.2924 0.4569 0.021 Uiso 1 1 calc R
C14 C 0.5232(2) 0.2503(2) 0.3629(2) 0.0226(7) Uani 1 1 d .
H14 H 0.5716 0.2799 0.3668 0.027 Uiso 1 1 calc R
C15 C 0.5458(2) 0.2003(2) 0.3039(2) 0.0245(7) Uani 1 1 d .
H15 H 0.6095 0.1960 0.2670 0.029 Uiso 1 1 calc R
C16 C 0.4757(2) 0.1563(2) 0.2983(2) 0.0233(7) Uani 1 1 d .
H16 H 0.4914 0.1220 0.2574 0.028 Uiso 1 1 calc R
C17 C 0.3834(2) 0.1621(2) 0.35182(19) 0.0189(6) Uani 1 1 d .
H17 H 0.3358 0.1311 0.3483 0.023 Uiso 1 1 calc R
C18 C 0.2132(2) 0.10528(19) 0.52918(18) 0.0155(6) Uani 1 1 d .
C19 C 0.1200(2) 0.0787(2) 0.56240(19) 0.0199(7) Uani 1 1 d .
H19 H 0.0675 0.1211 0.5578 0.024 Uiso 1 1 calc R
C20 C 0.1031(2) -0.0089(2) 0.6020(2) 0.0245(7) Uani 1 1 d .
H20 H 0.0393 -0.0264 0.6240 0.029 Uiso 1 1 calc R
C21 C 0.1785(3) -0.0711(2) 0.6098(2) 0.0262(7) Uani 1 1 d .
H21 H 0.1666 -0.1312 0.6366 0.031 Uiso 1 1 calc R
C22 C 0.2711(2) -0.0458(2) 0.57840(19) 0.0226(7) Uani 1 1 d .
H22 H 0.3229 -0.0884 0.5844 0.027 Uiso 1 1 calc R
C23 C 0.2889(2) 0.0420(2) 0.53807(19) 0.0191(6) Uani 1 1 d .
H23 H 0.3528 0.0590 0.5165 0.023 Uiso 1 1 calc R
C24 C 0.2297(2) 0.27366(19) 0.56117(18) 0.0150(6) Uani 1 1 d .
H24A H 0.2553 0.3327 0.5355 0.018 Uiso 1 1 calc R
H24B H 0.1615 0.2835 0.5942 0.018 Uiso 1 1 calc R
C25 C 0.3500(2) 0.2717(2) 0.62215(17) 0.0143(6) Uani 1 1 d .
C26 C 0.3265(2) 0.35462(19) 0.64330(17) 0.0144(6) Uani 1 1 d .
C27 C 0.4016(2) 0.4017(2) 0.63691(18) 0.0164(6) Uani 1 1 d .
H27 H 0.3867 0.4586 0.6502 0.020 Uiso 1 1 calc R
C28 C 0.4971(2) 0.36893(19) 0.61201(18) 0.0158(6) Uani 1 1 d .
C29 C 0.5153(2) 0.2825(2) 0.59989(17) 0.0156(6) Uani 1 1 d .
H29 H 0.5797 0.2570 0.5866 0.019 Uiso 1 1 calc R
C30 C 0.4438(2) 0.23207(19) 0.60634(17) 0.0150(6) Uani 1 1 d .
C31 C 0.5805(2) 0.4190(2) 0.6046(2) 0.0211(7) Uani 1 1 d .
C32 C 0.6641(2) 0.4096(2) 0.5249(2) 0.0338(9) Uani 1 1 d .
H32A H 0.6889 0.3471 0.5289 0.051 Uiso 1 1 calc R
H32B H 0.7154 0.4455 0.5184 0.051 Uiso 1 1 calc R
H32C H 0.6413 0.4303 0.4768 0.051 Uiso 1 1 calc R
C33 C 0.6131(3) 0.3791(3) 0.6803(3) 0.0402(10) Uani 1 1 d .
H33A H 0.5593 0.3840 0.7309 0.060 Uiso 1 1 calc R
H33B H 0.6658 0.4112 0.6773 0.060 Uiso 1 1 calc R
H33C H 0.6351 0.3163 0.6815 0.060 Uiso 1 1 calc R
C34 C 0.5526(2) 0.5182(2) 0.6008(2) 0.0282(8) Uani 1 1 d .
H34A H 0.5268 0.5439 0.5548 0.042 Uiso 1 1 calc R
H34B H 0.6094 0.5481 0.5920 0.042 Uiso 1 1 calc R
H34C H 0.5038 0.5262 0.6532 0.042 Uiso 1 1 calc R
C35 C 0.2236(2) 0.3929(2) 0.67800(18) 0.0167(6) Uani 1 1 d .
H35A H 0.2110 0.4480 0.6386 0.020 Uiso 1 1 calc R
H35B H 0.1786 0.3496 0.6842 0.020 Uiso 1 1 calc R
C36 C 0.1877(2) 0.3465(2) 0.83347(18) 0.0155(6) Uani 1 1 d .
C37 C 0.2065(2) 0.4136(2) 0.76163(18) 0.0147(6) Uani 1 1 d .
C38 C 0.2155(2) 0.4993(2) 0.76757(18) 0.0160(6) Uani 1 1 d .
H38 H 0.2282 0.5455 0.7187 0.019 Uiso 1 1 calc R
C39 C 0.2064(2) 0.5188(2) 0.84293(19) 0.0171(6) Uani 1 1 d .
C40 C 0.1955(2) 0.4477(2) 0.91180(19) 0.0188(6) Uani 1 1 d .
H40 H 0.1929 0.4588 0.9631 0.023 Uiso 1 1 calc R
C41 C 0.1884(2) 0.3615(2) 0.90859(18) 0.0167(6) Uani 1 1 d .
C42 C 0.2101(2) 0.6125(2) 0.85291(19) 0.0215(7) Uani 1 1 d .
C43 C 0.3004(3) 0.6155(3) 0.8747(3) 0.0374(9) Uani 1 1 d .
H43A H 0.3575 0.6005 0.8302 0.056 Uiso 1 1 calc R
H43B H 0.2983 0.5725 0.9270 0.056 Uiso 1 1 calc R
H43C H 0.3032 0.6754 0.8810 0.056 Uiso 1 1 calc R
C44 C 0.2119(3) 0.6833(2) 0.7742(2) 0.0263(7) Uani 1 1 d .
H44A H 0.2122 0.7421 0.7840 0.040 Uiso 1 1 calc R
H44B H 0.1549 0.6814 0.7592 0.040 Uiso 1 1 calc R
H44C H 0.2698 0.6718 0.7288 0.040 Uiso 1 1 calc R
C45 C 0.1205(3) 0.6355(2) 0.9233(2) 0.0349(9) Uani 1 1 d .
H45A H 0.1223 0.6958 0.9290 0.052 Uiso 1 1 calc R
H45B H 0.1195 0.5931 0.9756 0.052 Uiso 1 1 calc R
H45C H 0.0627 0.6322 0.9101 0.052 Uiso 1 1 calc R
C46 C 0.0728(2) 0.2414(2) 0.8748(2) 0.0260(7) Uani 1 1 d .
H46A H 0.0461 0.2725 0.9212 0.031 Uiso 1 1 calc R
H46B H 0.0720 0.1766 0.8990 0.031 Uiso 1 1 calc R
C47 C 0.0097(3) 0.2673(2) 0.8200(2) 0.0299(8) Uani 1 1 d .
H47A H -0.0582 0.2634 0.8555 0.036 Uiso 1 1 calc R
H47B H 0.0180 0.3299 0.7895 0.036 Uiso 1 1 calc R
C48 C 0.0313(3) 0.2098(3) 0.7582(2) 0.0361(9) Uani 1 1 d .
H48A H 0.1004 0.2062 0.7283 0.054 Uiso 1 1 calc R
H48B H -0.0037 0.2359 0.7185 0.054 Uiso 1 1 calc R
H48C H 0.0113 0.1501 0.7875 0.054 Uiso 1 1 calc R
C49 C 0.1907(2) 0.2855(2) 0.98185(18) 0.0195(6) Uani 1 1 d .
H49A H 0.1474 0.2408 0.9876 0.023 Uiso 1 1 calc R
H49B H 0.1677 0.3080 1.0335 0.023 Uiso 1 1 calc R
C50 C 0.3186(2) 0.1568(2) 0.95438(18) 0.0179(6) Uani 1 1 d .
C51 C 0.4144(2) 0.1227(2) 0.93309(17) 0.0175(6) Uani 1 1 d .
C52 C 0.4831(2) 0.1729(2) 0.93542(18) 0.0189(6) Uani 1 1 d .
H52 H 0.5484 0.1499 0.9220 0.023 Uiso 1 1 calc R
C53 C 0.4584(2) 0.2551(2) 0.95668(18) 0.0192(6) Uani 1 1 d .
C54 C 0.3634(2) 0.2894(2) 0.97052(18) 0.0195(6) Uani 1 1 d .
H54 H 0.3461 0.3473 0.9812 0.023 Uiso 1 1 calc R
C55 C 0.2926(2) 0.2422(2) 0.96935(17) 0.0179(6) Uani 1 1 d .
C56 C 0.5307(2) 0.3065(2) 0.96844(19) 0.0237(7) Uani 1 1 d .
C57 C 0.4992(3) 0.3132(3) 1.0591(2) 0.0393(10) Uani 1 1 d .
H57A H 0.5003 0.2534 1.0947 0.059 Uiso 1 1 calc R
H57B H 0.4340 0.3421 1.0745 0.059 Uiso 1 1 calc R
H57C H 0.5432 0.3483 1.0663 0.059 Uiso 1 1 calc R
C58 C 0.5341(3) 0.4010(3) 0.9145(3) 0.0424(10) Uani 1 1 d .
H58A H 0.5794 0.4327 0.9238 0.064 Uiso 1 1 calc R
H58B H 0.4701 0.4323 0.9293 0.064 Uiso 1 1 calc R
H58C H 0.5550 0.3984 0.8558 0.064 Uiso 1 1 calc R
C59 C 0.6321(3) 0.2610(3) 0.9461(3) 0.0468(11) Uani 1 1 d .
H59A H 0.6753 0.2951 0.9556 0.070 Uiso 1 1 calc R
H59B H 0.6543 0.2579 0.8875 0.070 Uiso 1 1 calc R
H59C H 0.6320 0.2007 0.9809 0.070 Uiso 1 1 calc R
C60 C 0.2113(3) 0.0565(3) 1.0476(2) 0.0411(10) Uani 1 1 d .
H60A H 0.1843 0.0995 1.0838 0.049 Uiso 1 1 calc R
H60B H 0.2642 0.0189 1.0648 0.049 Uiso 1 1 calc R
C61 C 0.1351(5) -0.0004(5) 1.0569(4) 0.112(3) Uani 1 1 d .
H61A H 0.1055 -0.0221 1.1175 0.134 Uiso 1 1 calc R
H61B H 0.0856 0.0409 1.0377 0.134 Uiso 1 1 calc R
C62 C 0.1440(11) -0.0599(9) 1.0293(4) 0.278(11) Uani 1 1 d .
H62A H 0.1511 -0.0397 0.9700 0.418 Uiso 1 1 calc R
H62B H 0.0873 -0.0938 1.0577 0.418 Uiso 1 1 calc R
H62C H 0.2012 -0.0977 1.0361 0.418 Uiso 1 1 calc R
C63 C 0.4458(2) 0.0349(2) 0.90600(19) 0.0201(7) Uani 1 1 d .
H63A H 0.3885 0.0047 0.9149 0.024 Uiso 1 1 calc R
H63B H 0.4834 -0.0041 0.9403 0.024 Uiso 1 1 calc R
C64 C 0.4640(2) 0.07327(19) 0.75197(19) 0.0164(6) Uani 1 1 d .
C65 C 0.5187(2) 0.09269(19) 0.66878(18) 0.0162(6) Uani 1 1 d .
C66 C 0.6185(2) 0.08908(19) 0.64773(19) 0.0167(6) Uani 1 1 d .
H66 H 0.6564 0.1003 0.5907 0.020 Uiso 1 1 calc R
C67 C 0.6639(2) 0.0694(2) 0.70817(19) 0.0187(6) Uani 1 1 d .
C68 C 0.6058(2) 0.04858(19) 0.79122(19) 0.0190(6) Uani 1 1 d .
H68 H 0.6355 0.0329 0.8334 0.023 Uiso 1 1 calc R
C69 C 0.5066(2) 0.04983(19) 0.81466(19) 0.0170(6) Uani 1 1 d .
C70 C 0.7719(2) 0.0766(2) 0.6872(2) 0.0216(7) Uani 1 1 d .
C71 C 0.8186(2) -0.0088(2) 0.7279(2) 0.0288(8) Uani 1 1 d .
H71A H 0.8158 -0.0575 0.7035 0.043 Uiso 1 1 calc R
H71B H 0.7843 -0.0230 0.7877 0.043 Uiso 1 1 calc R
H71C H 0.8858 -0.0009 0.7184 0.043 Uiso 1 1 calc R
C72 C 0.7847(3) 0.1529(3) 0.7219(3) 0.0417(10) Uani 1 1 d .
H72A H 0.8533 0.1573 0.7101 0.063 Uiso 1 1 calc R
H72B H 0.7524 0.1410 0.7820 0.063 Uiso 1 1 calc R
H72C H 0.7567 0.2089 0.6954 0.063 Uiso 1 1 calc R
C73 C 0.8242(2) 0.0949(3) 0.5940(2) 0.0353(9) Uani 1 1 d .
H73A H 0.8926 0.0986 0.5836 0.053 Uiso 1 1 calc R
H73B H 0.7973 0.1512 0.5670 0.053 Uiso 1 1 calc R
H73C H 0.8164 0.0466 0.5715 0.053 Uiso 1 1 calc R
C74 C 0.3235(2) 0.0042(2) 0.7797(2) 0.0215(7) Uani 1 1 d .
H74A H 0.3341 -0.0428 0.8266 0.026 Uiso 1 1 calc R
H74B H 0.3542 -0.0179 0.7280 0.026 Uiso 1 1 calc R
C75 C 0.2175(2) 0.0254(2) 0.7936(2) 0.0283(8) Uani 1 1 d .
H75A H 0.2076 0.0668 0.7434 0.034 Uiso 1 1 calc R
H75B H 0.1891 0.0554 0.8406 0.034 Uiso 1 1 calc R
C76 C 0.1671(3) -0.0577(3) 0.8121(3) 0.0402(9) Uani 1 1 d .
H76A H 0.1981 -0.0897 0.7675 0.060 Uiso 1 1 calc R
H76B H 0.0996 -0.0411 0.8158 0.060 Uiso 1 1 calc R
H76C H 0.1708 -0.0959 0.8650 0.060 Uiso 1 1 calc R
C77 C 0.4699(2) 0.13421(19) 0.60349(18) 0.0160(6) Uani 1 1 d .
H77A H 0.4113 0.1042 0.6156 0.019 Uiso 1 1 calc R
H77B H 0.5137 0.1284 0.5477 0.019 Uiso 1 1 calc R
Ir1 Ir 0.028979(8) 0.410445(7) 0.312337(7) 0.01301(3) Uani 1 1 d .
Ir2 Ir 0.218278(8) 0.428350(7) 0.273609(7) 0.01265(3) Uani 1 1 d .
Ir3 Ir 0.161069(8) 0.283430(7) 0.251829(7) 0.01346(3) Uani 1 1 d .
Ir4 Ir 0.127267(8) 0.305210(7) 0.411857(6) 0.01142(3) Uani 1 1 d .
O1 O 0.01842(16) 0.50364(16) 0.13870(14) 0.0278(5) Uani 1 1 d .
O2 O -0.02906(16) 0.56779(16) 0.39610(15) 0.0280(5) Uani 1 1 d .
O3 O -0.14307(17) 0.29774(16) 0.39750(14) 0.0285(5) Uani 1 1 d .
O4 O 0.43558(16) 0.40097(15) 0.23323(14) 0.0243(5) Uani 1 1 d .
O5 O 0.19760(17) 0.62984(15) 0.22501(15) 0.0307(5) Uani 1 1 d .
O6 O 0.23968(16) 0.42945(15) 0.09424(13) 0.0226(5) Uani 1 1 d .
O7 O 0.03443(17) 0.21263(16) 0.18496(15) 0.0295(5) Uani 1 1 d .
O8 O 0.33940(16) 0.16629(15) 0.18030(14) 0.0269(5) Uani 1 1 d .
O9 O 0.17960(16) 0.47121(14) 0.44456(13) 0.0213(5) Uani 1 1 d .
O10 O 0.05320(16) 0.13976(15) 0.40045(13) 0.0237(5) Uani 1 1 d .
O11 O -0.04614(16) 0.29422(15) 0.56473(14) 0.0247(5) Uani 1 1 d .
O12 O 0.28082(14) 0.22508(13) 0.61645(12) 0.0150(4) Uani 1 1 d .
O13 O 0.17152(15) 0.26294(14) 0.82999(13) 0.0192(4) Uani 1 1 d .
O14 O 0.24766(15) 0.10347(14) 0.96247(13) 0.0211(5) Uani 1 1 d .
O15 O 0.36456(14) 0.08290(13) 0.77350(13) 0.0180(4) Uani 1 1 d .
P1 P 0.23521(5) 0.22069(5) 0.47750(4) 0.01222(14) Uani 1 1 d .

loop_
_atom_site_aniso_label
_atom_site_aniso_U_11
_atom_site_aniso_U_22
_atom_site_aniso_U_33
_atom_site_aniso_U_23
_atom_site_aniso_U_13
_atom_site_aniso_U_12
C1 0.0102(15) 0.0228(16) 0.0230(17) -0.0082(13) -0.0045(12) -0.0001(12)
C2 0.0147(15) 0.0215(17) 0.0215(16) -0.0074(13) -0.0079(13) 0.0016(12)
C3 0.0148(16) 0.0214(16) 0.0208(15) -0.0103(13) -0.0078(13) 0.0030(13)
C4 0.0240(19) 0.0159(15) 0.0146(14) -0.0044(12) -0.0072(13) -0.0037(12)
C5 0.0165(16) 0.0246(19) 0.0204(16) -0.0030(13) -0.0079(13) -0.0058(13)
C6 0.0156(15) 0.0178(15) 0.0202(16) -0.0084(13) -0.0077(13) 0.0016(12)
C7 0.0183(16) 0.0226(16) 0.0190(15) -0.0094(13) -0.0063(13) 0.0016(13)
C8 0.0227(17) 0.0202(16) 0.0178(15) -0.0051(13) -0.0068(13) -0.0066(14)
C9 0.0117(14) 0.0161(15) 0.0171(14) -0.0035(12) -0.0047(12) 0.0004(11)
C10 0.0143(15) 0.0211(16) 0.0168(15) -0.0101(12) -0.0067(12) 0.0018(13)
C11 0.0171(16) 0.0157(15) 0.0180(15) -0.0039(12) -0.0076(14) -0.0030(12)
C12 0.0149(15) 0.0131(14) 0.0149(14) -0.0019(11) -0.0062(12) 0.0018(11)
C13 0.0183(16) 0.0148(15) 0.0182(15) -0.0009(12) -0.0082(13) -0.0007(12)
C14 0.0164(16) 0.0243(17) 0.0242(16) 0.0018(13) -0.0068(13) -0.0044(13)
C15 0.0146(16) 0.0261(17) 0.0240(17) -0.0021(14) 0.0006(13) 0.0021(13)
C16 0.0257(18) 0.0200(16) 0.0210(16) -0.0085(13) -0.0044(14) 0.0064(13)
C17 0.0194(16) 0.0156(15) 0.0211(16) -0.0043(12) -0.0063(13) 0.0003(12)
C18 0.0188(15) 0.0153(15) 0.0163(14) -0.0071(12) -0.0074(12) -0.0021(12)
C19 0.0200(16) 0.0193(16) 0.0232(16) -0.0076(13) -0.0082(13) -0.0014(13)
C20 0.0241(17) 0.0230(17) 0.0253(17) -0.0020(14) -0.0049(14) -0.0108(14)
C21 0.040(2) 0.0155(16) 0.0243(17) -0.0017(13) -0.0110(15) -0.0077(14)
C22 0.0264(18) 0.0188(16) 0.0238(16) -0.0043(13) -0.0118(14) 0.0027(13)
C23 0.0205(16) 0.0190(16) 0.0212(16) -0.0059(13) -0.0094(13) -0.0021(13)
C24 0.0149(15) 0.0162(15) 0.0175(15) -0.0054(12) -0.0092(12) 0.0009(12)
C25 0.0146(15) 0.0198(15) 0.0110(13) -0.0040(11) -0.0058(12) -0.0032(12)
C26 0.0160(15) 0.0174(15) 0.0113(13) -0.0047(11) -0.0064(12) 0.0016(12)
C27 0.0206(16) 0.0162(15) 0.0157(14) -0.0074(12) -0.0079(12) 0.0007(12)
C28 0.0182(15) 0.0168(15) 0.0148(14) -0.0038(12) -0.0080(12) -0.0016(12)
C29 0.0124(14) 0.0208(16) 0.0144(14) -0.0036(12) -0.0061(12) 0.0002(12)
C30 0.0176(15) 0.0184(15) 0.0107(13) -0.0039(11) -0.0064(12) -0.0003(12)
C31 0.0180(16) 0.0218(17) 0.0289(17) -0.0093(13) -0.0113(14) -0.0015(13)
C32 0.0204(18) 0.032(2) 0.049(2) -0.0200(17) -0.0008(16) -0.0081(15)
C33 0.050(2) 0.036(2) 0.052(2) -0.0047(18) -0.038(2) -0.0103(18)
C34 0.0234(18) 0.0232(18) 0.044(2) -0.0135(15) -0.0117(16) -0.0057(14)
C35 0.0147(15) 0.0225(16) 0.0162(15) -0.0090(12) -0.0072(12) 0.0024(12)
C36 0.0099(14) 0.0195(15) 0.0187(15) -0.0079(12) -0.0057(12) 0.0029(11)
C37 0.0088(14) 0.0228(16) 0.0158(14) -0.0091(12) -0.0061(11) 0.0026(12)
C38 0.0113(14) 0.0213(16) 0.0150(14) -0.0059(12) -0.0039(12) 0.0028(12)
C39 0.0121(14) 0.0207(16) 0.0219(15) -0.0087(13) -0.0077(12) 0.0012(12)
C40 0.0145(15) 0.0268(17) 0.0184(15) -0.0124(13) -0.0060(12) 0.0028(13)
C41 0.0105(14) 0.0226(16) 0.0165(15) -0.0058(12) -0.0040(12) 0.0018(12)
C42 0.0231(17) 0.0232(17) 0.0227(16) -0.0103(13) -0.0086(14) -0.0030(13)
C43 0.044(2) 0.031(2) 0.052(2) -0.0095(18) -0.030(2) -0.0081(17)
C44 0.0300(19) 0.0218(17) 0.0306(18) -0.0101(14) -0.0099(15) -0.0041(14)
C45 0.045(2) 0.0269(19) 0.0298(19) -0.0157(16) -0.0031(17) 0.0005(16)
C46 0.0256(18) 0.0263(18) 0.0284(18) -0.0056(14) -0.0094(15) -0.0071(14)
C47 0.0256(18) 0.033(2) 0.0337(19) -0.0054(16) -0.0127(16) -0.0047(15)
C48 0.037(2) 0.041(2) 0.037(2) -0.0078(17) -0.0178(18) -0.0101(17)
C49 0.0183(16) 0.0263(17) 0.0151(15) -0.0078(13) -0.0060(12) 0.0022(13)
C50 0.0201(16) 0.0232(16) 0.0125(14) -0.0016(12) -0.0084(12) -0.0043(13)
C51 0.0203(16) 0.0193(16) 0.0105(14) 0.0014(12) -0.0058(12) -0.0011(12)
C52 0.0180(16) 0.0237(17) 0.0144(14) -0.0032(12) -0.0058(12) 0.0000(13)
C53 0.0195(16) 0.0241(17) 0.0139(14) -0.0043(12) -0.0041(12) -0.0039(13)
C54 0.0237(17) 0.0218(16) 0.0142(14) -0.0066(12) -0.0066(13) 0.0000(13)
C55 0.0197(16) 0.0238(16) 0.0107(14) -0.0041(12) -0.0069(12) 0.0016(13)
C56 0.0222(17) 0.0307(18) 0.0194(16) -0.0086(14) -0.0044(13) -0.0052(14)
C57 0.032(2) 0.069(3) 0.0258(19) -0.0141(18) -0.0098(16) -0.022(2)
C58 0.055(3) 0.035(2) 0.044(2) -0.0025(18) -0.023(2) -0.0177(19)
C59 0.023(2) 0.050(3) 0.075(3) -0.031(2) -0.009(2) -0.0079(18)
C60 0.046(2) 0.050(2) 0.0266(19) 0.0096(17) -0.0146(18) -0.024(2)
C61 0.149(6) 0.146(6) 0.066(4) 0.056(4) -0.072(4) -0.128(6)
C62 0.45(2) 0.389(19) 0.046(4) 0.013(7) -0.033(7) -0.385(19)
C63 0.0241(17) 0.0171(16) 0.0194(15) -0.0041(12) -0.0085(13) 0.0012(13)
C64 0.0162(15) 0.0119(14) 0.0235(16) -0.0076(12) -0.0080(13) 0.0017(12)
C65 0.0201(16) 0.0110(14) 0.0219(15) -0.0078(12) -0.0104(13) 0.0018(12)
C66 0.0186(16) 0.0132(15) 0.0193(15) -0.0051(12) -0.0069(13) 0.0006(12)
C67 0.0198(16) 0.0139(15) 0.0243(16) -0.0065(12) -0.0098(13) 0.0033(12)
C68 0.0241(17) 0.0153(15) 0.0210(16) -0.0046(12) -0.0127(13) 0.0024(12)
C69 0.0208(16) 0.0105(14) 0.0219(15) -0.0062(12) -0.0089(13) 0.0013(12)
C70 0.0194(16) 0.0193(16) 0.0280(17) -0.0065(13) -0.0106(14) 0.0020(13)
C71 0.0195(17) 0.0328(19) 0.0289(18) -0.0046(15) -0.0065(14) 0.0057(14)
C72 0.0228(19) 0.040(2) 0.074(3) -0.030(2) -0.0173(19) -0.0007(16)
C73 0.0177(18) 0.052(2) 0.0292(19) 0.0019(17) -0.0057(15) -0.0060(16)
C74 0.0214(17) 0.0170(16) 0.0265(17) -0.0053(13) -0.0077(14) -0.0019(13)
C75 0.0201(17) 0.0328(19) 0.0326(19) -0.0101(15) -0.0073(15) -0.0018(14)
C76 0.028(2) 0.048(2) 0.044(2) -0.0108(19) -0.0047(17) -0.0154(18)
C77 0.0175(15) 0.0165(15) 0.0167(14) -0.0058(12) -0.0086(12) 0.0012(12)
Ir1 0.01156(6) 0.01525(6) 0.01447(6) -0.00594(4) -0.00591(4) 0.00094(4)
Ir2 0.01210(6) 0.01431(6) 0.01304(6) -0.00423(4) -0.00490(4) -0.00127(4)
Ir3 0.01338(6) 0.01554(6) 0.01408(6) -0.00727(4) -0.00539(4) 0.00034(4)
Ir4 0.01090(6) 0.01321(6) 0.01224(5) -0.00494(4) -0.00486(4) -0.00062(4)
O1 0.0197(12) 0.0393(14) 0.0206(12) -0.0014(11) -0.0077(10) 0.0019(10)
O2 0.0245(13) 0.0292(13) 0.0340(13) -0.0178(11) -0.0079(10) 0.0015(10)
O3 0.0232(13) 0.0331(13) 0.0297(13) -0.0060(11) -0.0073(10) -0.0078(11)
O4 0.0148(12) 0.0314(13) 0.0251(12) -0.0054(10) -0.0054(9) -0.0010(9)
O5 0.0333(14) 0.0186(13) 0.0399(14) -0.0004(11) -0.0162(12) -0.0015(10)
O6 0.0252(12) 0.0277(12) 0.0159(11) -0.0069(9) -0.0061(9) -0.0021(10)
O7 0.0260(13) 0.0387(14) 0.0326(13) -0.0177(11) -0.0123(11) -0.0043(11)
O8 0.0204(12) 0.0284(13) 0.0286(13) -0.0131(10) -0.0016(10) 0.0036(10)
O9 0.0272(12) 0.0217(11) 0.0175(11) -0.0063(9) -0.0061(9) -0.0079(9)
O10 0.0292(13) 0.0259(12) 0.0193(11) -0.0085(9) -0.0056(10) -0.0101(10)
O11 0.0198(12) 0.0302(13) 0.0219(12) -0.0088(10) -0.0007(10) -0.0047(10)
O12 0.0149(10) 0.0168(10) 0.0173(10) -0.0037(8) -0.0100(8) -0.0015(8)
O13 0.0197(11) 0.0188(11) 0.0213(11) -0.0083(9) -0.0080(9) 0.0020(9)
O14 0.0217(12) 0.0233(12) 0.0187(11) -0.0015(9) -0.0077(9) -0.0052(9)
O15 0.0152(11) 0.0155(10) 0.0239(11) -0.0068(9) -0.0063(9) 0.0008(8)
P1 0.0111(4) 0.0135(4) 0.0140(3) -0.0049(3) -0.0052(3) -0.0007(3)

loop_
_atom_type_symbol
_atom_type_description
_atom_type_scat_dispersion_real
_atom_type_scat_dispersion_imag
_atom_type_scat_source
C C 0.0033 0.0016 'International Tables Vol C Tables 4.2.6.8 and 6.1.1.4'
H H 0.0000 0.0000 'International Tables Vol C Tables 4.2.6.8 and 6.1.1.4'
Ir Ir -1.4442 7.9887 'International Tables Vol C Tables 4.2.6.8 and 6.1.1.4'
O O 0.0106 0.0060 'International Tables Vol C Tables 4.2.6.8 and 6.1.1.4'
P P 0.1023 0.0942 'International Tables Vol C Tables 4.2.6.8 and 6.1.1.4'

loop_
_geom_angle_atom_site_label_1
_geom_angle_atom_site_label_2
_geom_angle_atom_site_label_3
_geom_angle
O1 C1 Ir1 176.6(3)
O2 C2 Ir1 176.7(3)
O3 C3 Ir1 177.4(3)
O4 C4 Ir2 176.7(3)
O5 C5 Ir2 176.6(3)
O6 C6 Ir2 138.8(2)
O6 C6 Ir3 140.8(2)
Ir2 C6 Ir3 80.43(11)
O7 C7 Ir3 176.3(3)
O8 C8 Ir3 175.1(3)
O9 C9 Ir4 143.9(2)
O9 C9 Ir2 134.8(2)
Ir4 C9 Ir2 81.20(10)
O10 C10 Ir4 143.2(2)
O10 C10 Ir3 134.2(2)
Ir4 C10 Ir3 82.29(11)
O11 C11 Ir4 174.6(3)
C13 C12 C17 119.2(3)
C13 C12 P1 122.9(2)
C17 C12 P1 117.9(2)
C12 C13 C14 119.9(3)
C12 C13 H13 120.0
C14 C13 H13 120.0
C15 C14 C13 120.2(3)
C15 C14 H14 119.9
C13 C14 H14 119.9
C14 C15 C16 120.2(3)
C14 C15 H15 119.9
C16 C15 H15 119.9
C17 C16 C15 120.0(3)
C17 C16 H16 120.0
C15 C16 H16 120.0
C16 C17 C12 120.5(3)
C16 C17 H17 119.7
C12 C17 H17 119.7
C19 C18 C23 118.6(3)
C19 C18 P1 120.5(2)
C23 C18 P1 120.9(2)
C20 C19 C18 120.6(3)
C20 C19 H19 119.7
C18 C19 H19 119.7
C21 C20 C19 120.3(3)
C21 C20 H20 119.8
C19 C20 H20 119.8
C22 C21 C20 119.9(3)
C22 C21 H21 120.0
C20 C21 H21 120.0
C21 C22 C23 120.2(3)
C21 C22 H22 119.9
C23 C22 H22 119.9
C22 C23 C18 120.4(3)
C22 C23 H23 119.8
C18 C23 H23 119.8
O12 C24 P1 115.56(19)
O12 C24 H24A 108.4
P1 C24 H24A 108.4
O12 C24 H24B 108.4
P1 C24 H24B 108.4
H24A C24 H24B 107.5
C30 C25 C26 120.9(3)
C30 C25 O12 117.6(3)
C26 C25 O12 121.6(3)
C27 C26 C25 117.8(3)
C27 C26 C35 118.7(3)
C25 C26 C35 123.4(3)
C28 C27 C26 122.7(3)
C28 C27 H27 118.6
C26 C27 H27 118.6
C27 C28 C29 116.8(3)
C27 C28 C31 123.8(3)
C29 C28 C31 119.2(3)
C30 C29 C28 123.0(3)
C30 C29 H29 118.5
C28 C29 H29 118.5
C29 C30 C25 118.0(3)
C29 C30 C77 118.4(3)
C25 C30 C77 123.3(3)
C33 C31 C28 108.3(3)
C33 C31 C34 108.5(3)
C28 C31 C34 112.5(3)
C33 C31 C32 109.7(3)
C28 C31 C32 110.0(3)
C34 C31 C32 107.8(3)
C31 C32 H32A 109.5
C31 C32 H32B 109.5
H32A C32 H32B 109.5
C31 C32 H32C 109.5
H32A C32 H32C 109.5
H32B C32 H32C 109.5
C31 C33 H33A 109.5
C31 C33 H33B 109.5
H33A C33 H33B 109.5
C31 C33 H33C 109.5
H33A C33 H33C 109.5
H33B C33 H33C 109.5
C31 C34 H34A 109.5
C31 C34 H34B 109.5
H34A C34 H34B 109.5
C31 C34 H34C 109.5
H34A C34 H34C 109.5
H34B C34 H34C 109.5
C37 C35 C26 110.8(2)
C37 C35 H35A 109.5
C26 C35 H35A 109.5
C37 C35 H35B 109.5
C26 C35 H35B 109.5
H35A C35 H35B 108.1
O13 C36 C37 119.3(3)
O13 C36 C41 119.8(3)
C37 C36 C41 120.8(3)
C36 C37 C38 118.5(3)
C36 C37 C35 120.5(3)
C38 C37 C35 120.9(3)
C39 C38 C37 122.1(3)
C39 C38 H38 119.0
C37 C38 H38 119.0
C38 C39 C40 117.1(3)
C38 C39 C42 123.7(3)
C40 C39 C42 119.3(3)
C41 C40 C39 122.8(3)
C41 C40 H40 118.6
C39 C40 H40 118.6
C40 C41 C36 118.1(3)
C40 C41 C49 120.0(3)
C36 C41 C49 121.6(3)
C44 C42 C39 112.3(3)
C44 C42 C43 108.7(3)
C39 C42 C43 109.2(3)
C44 C42 C45 107.7(3)
C39 C42 C45 109.5(3)
C43 C42 C45 109.4(3)
C42 C43 H43A 109.5
C42 C43 H43B 109.5
H43A C43 H43B 109.5
C42 C43 H43C 109.5
H43A C43 H43C 109.5
H43B C43 H43C 109.5
C42 C44 H44A 109.5
C42 C44 H44B 109.5
H44A C44 H44B 109.5
C42 C44 H44C 109.5
H44A C44 H44C 109.5
H44B C44 H44C 109.5
C42 C45 H45A 109.5
C42 C45 H45B 109.5
H45A C45 H45B 109.5
C42 C45 H45C 109.5
H45A C45 H45C 109.5
H45B C45 H45C 109.5
O13 C46 C47 112.6(3)
O13 C46 H46A 109.1
C47 C46 H46A 109.1
O13 C46 H46B 109.1
C47 C46 H46B 109.1
H46A C46 H46B 107.8
C48 C47 C46 113.4(3)
C48 C47 H47A 108.9
C46 C47 H47A 108.9
C48 C47 H47B 108.9
C46 C47 H47B 108.9
H47A C47 H47B 107.7
C47 C48 H48A 109.5
C47 C48 H48B 109.5
H48A C48 H48B 109.5
C47 C48 H48C 109.5
H48A C48 H48C 109.5
H48B C48 H48C 109.5
C41 C49 C55 110.1(2)
C41 C49 H49A 109.6
C55 C49 H49A 109.6
C41 C49 H49B 109.6
C55 C49 H49B 109.6
H49A C49 H49B 108.2
C55 C50 C51 121.0(3)
C55 C50 O14 119.8(3)
C51 C50 O14 119.2(3)
C50 C51 C52 118.2(3)
C50 C51 C63 121.8(3)
C52 C51 C63 119.9(3)
C53 C52 C51 122.0(3)
C53 C52 H52 119.0
C51 C52 H52 119.0
C52 C53 C54 117.4(3)
C52 C53 C56 122.7(3)
C54 C53 C56 119.9(3)
C53 C54 C55 122.7(3)
C53 C54 H54 118.7
C55 C54 H54 118.7
C54 C55 C50 118.2(3)
C54 C55 C49 119.7(3)
C50 C55 C49 122.1(3)
C59 C56 C57 108.4(3)
C59 C56 C58 108.0(3)
C57 C56 C58 108.0(3)
C59 C56 C53 112.3(3)
C57 C56 C53 109.2(3)
C58 C56 C53 110.9(3)
C56 C57 H57A 109.5
C56 C57 H57B 109.5
H57A C57 H57B 109.5
C56 C57 H57C 109.5
H57A C57 H57C 109.5
H57B C57 H57C 109.5
C56 C58 H58A 109.5
C56 C58 H58B 109.5
H58A C58 H58B 109.5
C56 C58 H58C 109.5
H58A C58 H58C 109.5
H58B C58 H58C 109.5
C56 C59 H59A 109.5
C56 C59 H59B 109.5
H59A C59 H59B 109.5
C56 C59 H59C 109.5
H59A C59 H59C 109.5
H59B C59 H59C 109.5
O14 C60 C61 109.8(3)
O14 C60 H60A 109.7
C61 C60 H60A 109.7
O14 C60 H60B 109.7
C61 C60 H60B 109.7
H60A C60 H60B 108.2
C62 C61 C60 127.5(10)
C62 C61 H61A 105.4
C60 C61 H61A 105.4
C62 C61 H61B 105.4
C60 C61 H61B 105.4
H61A C61 H61B 106.0
C61 C62 H62A 109.5
C61 C62 H62B 109.5
H62A C62 H62B 109.5
C61 C62 H62C 109.5
H62A C62 H62C 109.5
H62B C62 H62C 109.5
C51 C63 C69 110.9(2)
C51 C63 H63A 109.5
C69 C63 H63A 109.5
C51 C63 H63B 109.5
C69 C63 H63B 109.5
H63A C63 H63B 108.1
C65 C64 O15 119.1(3)
C65 C64 C69 121.4(3)
O15 C64 C69 119.4(3)
C64 C65 C66 118.8(3)
C64 C65 C77 119.7(3)
C66 C65 C77 120.4(3)
C67 C66 C65 121.8(3)
C67 C66 H66 119.1
C65 C66 H66 119.1
C66 C67 C68 117.2(3)
C66 C67 C70 122.9(3)
C68 C67 C70 119.7(3)
C69 C68 C67 122.7(3)
C69 C68 H68 118.6
C67 C68 H68 118.6
C68 C69 C64 118.0(3)
C68 C69 C63 120.7(3)
C64 C69 C63 121.1(3)
C71 C70 C73 108.2(3)
C71 C70 C67 110.7(3)
C73 C70 C67 112.2(3)
C71 C70 C72 108.0(3)
C73 C70 C72 109.0(3)
C67 C70 C72 108.6(3)
C70 C71 H71A 109.5
C70 C71 H71B 109.5
H71A C71 H71B 109.5
C70 C71 H71C 109.5
H71A C71 H71C 109.5
H71B C71 H71C 109.5
C70 C72 H72A 109.5
C70 C72 H72B 109.5
H72A C72 H72B 109.5
C70 C72 H72C 109.5
H72A C72 H72C 109.5
H72B C72 H72C 109.5
C70 C73 H73A 109.5
C70 C73 H73B 109.5
H73A C73 H73B 109.5
C70 C73 H73C 109.5
H73A C73 H73C 109.5
H73B C73 H73C 109.5
O15 C74 C75 108.8(3)
O15 C74 H74A 109.9
C75 C74 H74A 109.9
O15 C74 H74B 109.9
C75 C74 H74B 109.9
H74A C74 H74B 108.3
C74 C75 C76 111.5(3)
C74 C75 H75A 109.3
C76 C75 H75A 109.3
C74 C75 H75B 109.3
C76 C75 H75B 109.3
H75A C75 H75B 108.0
C75 C76 H76A 109.5
C75 C76 H76B 109.5
H76A C76 H76B 109.5
C75 C76 H76C 109.5
H76A C76 H76C 109.5
H76B C76 H76C 109.5
C65 C77 C30 107.1(2)
C65 C77 H77A 110.3
C30 C77 H77A 110.3
C65 C77 H77B 110.3
C30 C77 H77B 110.3
H77A C77 H77B 108.5
C2 Ir1 C3 102.63(13)
C2 Ir1 C1 100.30(13)
C3 Ir1 C1 104.69(12)
C2 Ir1 Ir3 151.43(9)
C3 Ir1 Ir3 98.32(9)
C1 Ir1 Ir3 92.85(9)
C2 Ir1 Ir2 93.18(9)
C3 Ir1 Ir2 150.84(9)
C1 Ir1 Ir2 96.23(9)
Ir3 Ir1 Ir2 60.018(5)
C2 Ir1 Ir4 97.85(9)
C3 Ir1 Ir4 92.42(9)
C1 Ir1 Ir4 151.54(9)
Ir3 Ir1 Ir4 61.805(5)
Ir2 Ir1 Ir4 60.905(5)
C5 Ir2 C4 98.00(13)
C5 Ir2 C6 100.33(12)
C4 Ir2 C6 95.45(12)
C5 Ir2 C9 94.27(12)
C4 Ir2 C9 98.90(11)
C6 Ir2 C9 157.88(11)
C5 Ir2 Ir1 95.80(9)
C4 Ir2 Ir1 166.10(9)
C6 Ir2 Ir1 80.44(8)
C9 Ir2 Ir1 81.64(7)
C5 Ir2 Ir3 141.85(9)
C4 Ir2 Ir3 107.26(9)
C6 Ir2 Ir3 50.09(8)
C9 Ir2 Ir3 109.10(8)
Ir1 Ir2 Ir3 59.971(4)
C5 Ir2 Ir4 134.38(9)
C4 Ir2 Ir4 110.42(9)
C6 Ir2 Ir4 111.20(8)
C9 Ir2 Ir4 47.73(8)
Ir1 Ir2 Ir4 59.787(4)
Ir3 Ir2 Ir4 61.402(5)
C7 Ir3 C8 95.22(13)
C7 Ir3 C6 107.05(12)
C8 Ir3 C6 92.38(12)
C7 Ir3 C10 91.19(12)
C8 Ir3 C10 102.26(12)
C6 Ir3 C10 155.54(11)
C7 Ir3 Ir1 96.21(9)
C8 Ir3 Ir1 167.78(9)
C6 Ir3 Ir1 80.15(8)
C10 Ir3 Ir1 81.82(8)
C7 Ir3 Ir2 146.49(9)
C8 Ir3 Ir2 107.80(9)
C6 Ir3 Ir2 49.48(8)
C10 Ir3 Ir2 106.76(8)
Ir1 Ir3 Ir2 60.011(5)
C7 Ir3 Ir4 130.67(9)
C8 Ir3 Ir4 115.20(9)
C6 Ir3 Ir4 109.27(8)
C10 Ir3 Ir4 46.69(8)
Ir1 Ir3 Ir4 59.352(4)
Ir2 Ir3 Ir4 60.068(4)
C11 Ir4 C10 95.15(12)
C11 Ir4 C9 100.45(12)
C10 Ir4 C9 160.52(12)
C11 Ir4 P1 94.92(9)
C10 Ir4 P1 97.07(8)
C9 Ir4 P1 93.17(8)
C11 Ir4 Ir1 94.77(9)
C10 Ir4 Ir1 83.97(8)
C9 Ir4 Ir1 83.17(8)
P1 Ir4 Ir1 170.127(19)
C11 Ir4 Ir2 140.49(9)
C10 Ir4 Ir2 109.56(8)
C9 Ir4 Ir2 51.07(8)
P1 Ir4 Ir2 111.387(18)
Ir1 Ir4 Ir2 59.308(5)
C11 Ir4 Ir3 135.81(9)
C10 Ir4 Ir3 51.03(8)
C9 Ir4 Ir3 109.56(8)
P1 Ir4 Ir3 114.429(18)
Ir1 Ir4 Ir3 58.843(5)
Ir2 Ir4 Ir3 58.530(5)
C25 O12 C24 114.7(2)
C36 O13 C46 112.6(2)
C50 O14 C60 109.4(2)
C64 O15 C74 113.6(2)
C12 P1 C18 103.25(13)
C12 P1 C24 107.86(13)
C18 P1 C24 104.55(13)
C12 P1 Ir4 115.30(9)
C18 P1 Ir4 118.27(10)
C24 P1 Ir4 106.78(9)

loop_
_geom_bond_atom_site_label_1
_geom_bond_atom_site_label_2
_geom_bond_distance
C1 O1 1.136(4)
C1 Ir1 1.933(3)
C2 O2 1.131(4)
C2 Ir1 1.919(3)
C3 O3 1.135(4)
C3 Ir1 1.924(3)
C4 O4 1.134(4)
C4 Ir2 1.915(3)
C5 O5 1.136(4)
C5 Ir2 1.899(3)
C6 O6 1.161(4)
C6 Ir2 2.088(3)
C6 Ir3 2.106(3)
C7 O7 1.132(4)
C7 Ir3 1.886(3)
C8 O8 1.136(4)
C8 Ir3 1.915(3)
C9 O9 1.158(4)
C9 Ir4 2.060(3)
C9 Ir2 2.166(3)
C10 O10 1.157(4)
C10 Ir4 2.047(3)
C10 Ir3 2.187(3)
C11 O11 1.137(4)
C11 Ir4 1.869(3)
C12 C13 1.390(4)
C12 C17 1.400(4)
C12 P1 1.812(3)
C13 C14 1.393(4)
C13 H13 0.9500
C14 C15 1.380(5)
C14 H14 0.9500
C15 C16 1.385(5)
C15 H15 0.9500
C16 C17 1.375(4)
C16 H16 0.9500
C17 H17 0.9500
C18 C19 1.395(4)
C18 C23 1.397(4)
C18 P1 1.821(3)
C19 C20 1.384(4)
C19 H19 0.9500
C20 C21 1.380(5)
C20 H20 0.9500
C21 C22 1.379(5)
C21 H21 0.9500
C22 C23 1.391(4)
C22 H22 0.9500
C23 H23 0.9500
C24 O12 1.429(3)
C24 P1 1.843(3)
C24 H24A 0.9900
C24 H24B 0.9900
C25 C30 1.398(4)
C25 C26 1.399(4)
C25 O12 1.401(3)
C26 C27 1.395(4)
C26 C35 1.525(4)
C27 C28 1.388(4)
C27 H27 0.9500
C28 C29 1.391(4)
C28 C31 1.526(4)
C29 C30 1.384(4)
C29 H29 0.9500
C30 C77 1.525(4)
C31 C33 1.522(5)
C31 C34 1.529(4)
C31 C32 1.541(5)
C32 H32A 0.9800
C32 H32B 0.9800
C32 H32C 0.9800
C33 H33A 0.9800
C33 H33B 0.9800
C33 H33C 0.9800
C34 H34A 0.9800
C34 H34B 0.9800
C34 H34C 0.9800
C35 C37 1.517(4)
C35 H35A 0.9900
C35 H35B 0.9900
C36 O13 1.388(4)
C36 C37 1.390(4)
C36 C41 1.406(4)
C37 C38 1.402(4)
C38 C39 1.395(4)
C38 H38 0.9500
C39 C40 1.395(4)
C39 C42 1.534(4)
C40 C41 1.387(4)
C40 H40 0.9500
C41 C49 1.513(4)
C42 C44 1.524(5)
C42 C43 1.534(5)
C42 C45 1.541(5)
C43 H43A 0.9800
C43 H43B 0.9800
C43 H43C 0.9800
C44 H44A 0.9800
C44 H44B 0.9800
C44 H44C 0.9800
C45 H45A 0.9800
C45 H45B 0.9800
C45 H45C 0.9800
C46 O13 1.456(4)
C46 C47 1.510(5)
C46 H46A 0.9900
C46 H46B 0.9900
C47 C48 1.508(5)
C47 H47A 0.9900
C47 H47B 0.9900
C48 H48A 0.9800
C48 H48B 0.9800
C48 H48C 0.9800
C49 C55 1.524(4)
C49 H49A 0.9900
C49 H49B 0.9900
C50 C55 1.395(4)
C50 C51 1.396(4)
C50 O14 1.399(4)
C51 C52 1.406(4)
C51 C63 1.520(4)
C52 C53 1.389(4)
C52 H52 0.9500
C53 C54 1.389(4)
C53 C56 1.542(4)
C54 C55 1.393(4)
C54 H54 0.9500
C56 C59 1.525(5)
C56 C57 1.527(5)
C56 C58 1.530(5)
C57 H57A 0.9800
C57 H57B 0.9800
C57 H57C 0.9800
C58 H58A 0.9800
C58 H58B 0.9800
C58 H58C 0.9800
C59 H59A 0.9800
C59 H59B 0.9800
C59 H59C 0.9800
C60 O14 1.437(4)
C60 C61 1.495(6)
C60 H60A 0.9900
C60 H60B 0.9900
C61 C62 1.128(13)
C61 H61A 0.9900
C61 H61B 0.9900
C62 H62A 0.9800
C62 H62B 0.9800
C62 H62C 0.9800
C63 C69 1.523(4)
C63 H63A 0.9900
C63 H63B 0.9900
C64 C65 1.385(4)
C64 O15 1.390(4)
C64 C69 1.398(4)
C65 C66 1.399(4)
C65 C77 1.519(4)
C66 C67 1.395(4)
C66 H66 0.9500
C67 C68 1.398(4)
C67 C70 1.538(4)
C68 C69 1.389(4)
C68 H68 0.9500
C70 C71 1.523(4)
C70 C73 1.523(5)
C70 C72 1.539(5)
C71 H71A 0.9800
C71 H71B 0.9800
C71 H71C 0.9800
C72 H72A 0.9800
C72 H72B 0.9800
C72 H72C 0.9800
C73 H73A 0.9800
C73 H73B 0.9800
C73 H73C 0.9800
C74 O15 1.426(4)
C74 C75 1.506(4)
C74 H74A 0.9900
C74 H74B 0.9900
C75 C76 1.512(5)
C75 H75A 0.9900
C75 H75B 0.9900
C76 H76A 0.9800
C76 H76B 0.9800
C76 H76C 0.9800
C77 H77A 0.9900
C77 H77B 0.9900
Ir1 Ir3 2.70641(18)
Ir1 Ir2 2.7075(2)
Ir1 Ir4 2.72083(18)
Ir2 Ir3 2.70770(18)
Ir2 Ir4 2.75122(19)
Ir3 Ir4 2.78735(19)
Ir4 P1 2.3376(7)
